data_4110159
loop_
_publ_author_name
'Chang Hoon Lee'
'David S. Laitar'
'Peter Mueller'
'Joseph P. Sadighi'

_publ_section_title
;
 Generation of a Doubly Bridging CO2 Ligand and Deoxygenation of CO2 by an
 (NHC)Ni(0) Complex
;
_journal_name_full 'Journal of the American Chemical Society'
_journal_page_first 13802
_journal_page_last 13803
_journal_paper_doi 10.1021/ja075630g
_journal_volume 129
_journal_year 2007
_chemical_formula_sum 'C56 H72 N4 Ni2 O3'
_chemical_formula_weight 966.60
_chemical_name_systematic
;
 ?
;
_space_group_IT_number 14
_symmetry_cell_setting monoclinic
_symmetry_space_group_name_Hall '-P 2ybc'
_symmetry_space_group_name_H-M 'P 1 21/c 1'
_atom_sites_solution_hydrogens geom
_atom_sites_solution_primary direct
_atom_sites_solution_secondary difmap
_audit_creation_method SHELXL-97
_cell_angle_alpha 90.00
_cell_angle_beta 92.470(3)
_cell_angle_gamma 90.00
_cell_formula_units_Z 4
_cell_length_a 13.154(3)
_cell_length_b 14.404(3)
_cell_length_c 27.869(5)
_cell_measurement_reflns_used 9954
_cell_measurement_temperature 100(2)
_cell_measurement_theta_max 29.87
_cell_measurement_theta_min 2.52
_cell_volume 5275.4(19)
_computing_cell_refinement 'SAINT 7 (Bruker-AXS, 2005)'
_computing_data_collection 'SMART 5 (Bruker-AXS, 2003)'
_computing_data_reduction 'SAINT 7 (Bruker-AXS, 2005)'
_computing_molecular_graphics 'Bruker SHELXTL'
_computing_publication_material 'Bruker SHELXTL'
_computing_structure_refinement 'SHELXL-97 (Sheldrick, 1997)'
_computing_structure_solution 'SHELXS-97 (Sheldrick, 1990)'
_diffrn_ambient_temperature 100(2)
_diffrn_detector_area_resol_mean 8.3
_diffrn_measured_fraction_theta_full 1.000
_diffrn_measured_fraction_theta_max 1.000
_diffrn_measurement_device_type 'Bruker Smart APEX CCD'
_diffrn_measurement_method 'omega and phi scans'
_diffrn_radiation_monochromator graphite
_diffrn_radiation_source 'fine-focus sealed tube'
_diffrn_radiation_type MoK\a
_diffrn_radiation_wavelength 0.71073
_diffrn_reflns_av_R_equivalents 0.0560
_diffrn_reflns_av_sigmaI/netI 0.0343
_diffrn_reflns_limit_h_max 17
_diffrn_reflns_limit_h_min -17
_diffrn_reflns_limit_k_max 19
_diffrn_reflns_limit_k_min -19
_diffrn_reflns_limit_l_max 37
_diffrn_reflns_limit_l_min -37
_diffrn_reflns_number 108988
_diffrn_reflns_theta_full 28.70
_diffrn_reflns_theta_max 28.70
_diffrn_reflns_theta_min 2.03
_diffrn_standards_decay_% 0
_diffrn_standards_interval_count 0
_diffrn_standards_interval_time 0
_diffrn_standards_number 0
_exptl_absorpt_coefficient_mu 0.759
_exptl_absorpt_correction_T_max 0.9280
_exptl_absorpt_correction_T_min 0.8947
_exptl_absorpt_correction_type multi-scan
_exptl_absorpt_process_details 'SADABS (Sheldrick, 2005)'
_exptl_crystal_colour orange
_exptl_crystal_density_diffrn 1.217
_exptl_crystal_description block
_exptl_crystal_F_000 2064
_exptl_crystal_size_max 0.15
_exptl_crystal_size_mid 0.15
_exptl_crystal_size_min 0.10
_refine_diff_density_max 0.428
_refine_diff_density_min -0.266
_refine_diff_density_rms 0.055
_refine_ls_extinction_method none
_refine_ls_goodness_of_fit_ref 1.017
_refine_ls_hydrogen_treatment constr
_refine_ls_matrix_type full
_refine_ls_number_parameters 602
_refine_ls_number_reflns 13643
_refine_ls_number_restraints 0
_refine_ls_restrained_S_all 1.017
_refine_ls_R_factor_all 0.0531
_refine_ls_R_factor_gt 0.0330
_refine_ls_shift/su_max 0.001
_refine_ls_shift/su_mean 0.000
_refine_ls_structure_factor_coef Fsqd
_refine_ls_weighting_details 'calc w=1/[\s^2^(Fo^2^)+(0.0304P)^2^+2.6988P] where P=(Fo^2^+2Fc^2^)/3'
_refine_ls_weighting_scheme calc
_refine_ls_wR_factor_gt 0.0708
_refine_ls_wR_factor_ref 0.0789
_reflns_number_gt 10578
_reflns_number_total 13643
_reflns_threshold_expression >2sigma(I)
_cod_data_source_file ja075630gsi20070727_121453.cif
_cod_data_source_block 06235
_cod_original_cell_volume 5275.6(17)
_cod_database_code 4110159

loop_
_symmetry_equiv_pos_as_xyz
'x, y, z'
'-x, y+1/2, -z+1/2'
'-x, -y, -z'
'x, -y-1/2, z-1/2'

loop_
_atom_site_label
_atom_site_type_symbol
_atom_site_fract_x
_atom_site_fract_y
_atom_site_fract_z
_atom_site_U_iso_or_equiv
_atom_site_adp_type
_atom_site_occupancy
_atom_site_symmetry_multiplicity
_atom_site_calc_flag
_atom_site_refinement_flags
Ni1 Ni 0.673834(15) 0.382872(14) 0.120560(7) 0.01626(5) Uani 1 1 d .
Ni2 Ni 0.785443(15) 0.283860(14) 0.082263(7) 0.01544(5) Uani 1 1 d .
C1 C 0.73004(12) 0.27302(11) 0.14152(6) 0.0209(3) Uani 1 1 d .
O1 O 0.73177(11) 0.22266(9) 0.17512(5) 0.0379(3) Uani 1 1 d .
C2 C 0.73226(13) 0.40072(12) 0.05801(6) 0.0219(3) Uani 1 1 d .
O2 O 0.78067(10) 0.37011(8) 0.02354(4) 0.0279(3) Uani 1 1 d .
O3 O 0.68544(10) 0.47519(9) 0.06504(4) 0.0325(3) Uani 1 1 d .
C3 C 0.58014(12) 0.41224(10) 0.16801(5) 0.0164(3) Uani 1 1 d .
N1 N 0.59044(10) 0.44803(9) 0.21334(4) 0.0172(3) Uani 1 1 d .
C11 C 0.68479(12) 0.48107(11) 0.23548(5) 0.0191(3) Uani 1 1 d .
C12 C 0.72434(13) 0.56570(12) 0.21959(6) 0.0241(3) Uani 1 1 d .
C121 C 0.67152(15) 0.62250(13) 0.17998(7) 0.0341(4) Uani 1 1 d .
H121 H 0.6195 0.5818 0.1633 0.041 Uiso 1 1 calc R
C122 C 0.61550(19) 0.70459(17) 0.20167(10) 0.0568(7) Uani 1 1 d .
H12A H 0.5664 0.6815 0.2243 0.085 Uiso 1 1 calc R
H12B H 0.5795 0.7395 0.1760 0.085 Uiso 1 1 calc R
H12C H 0.6647 0.7453 0.2186 0.085 Uiso 1 1 calc R
C123 C 0.74471(17) 0.65587(14) 0.14240(7) 0.0396(5) Uani 1 1 d .
H12D H 0.7958 0.6971 0.1577 0.059 Uiso 1 1 calc R
H12E H 0.7066 0.6897 0.1170 0.059 Uiso 1 1 calc R
H12F H 0.7786 0.6022 0.1285 0.059 Uiso 1 1 calc R
C13 C 0.81242(14) 0.59864(13) 0.24357(7) 0.0300(4) Uani 1 1 d .
H13 H 0.8416 0.6554 0.2336 0.036 Uiso 1 1 calc R
C14 C 0.85795(13) 0.55030(14) 0.28149(7) 0.0317(4) Uani 1 1 d .
H14 H 0.9170 0.5747 0.2977 0.038 Uiso 1 1 calc R
C15 C 0.81792(14) 0.46664(14) 0.29589(6) 0.0298(4) Uani 1 1 d .
H15 H 0.8502 0.4340 0.3220 0.036 Uiso 1 1 calc R
C16 C 0.73095(13) 0.42924(12) 0.27282(6) 0.0238(3) Uani 1 1 d .
C161 C 0.68806(15) 0.33674(13) 0.28885(6) 0.0300(4) Uani 1 1 d .
H161 H 0.6360 0.3162 0.2639 0.036 Uiso 1 1 calc R
C162 C 0.63475(17) 0.34790(16) 0.33636(7) 0.0401(5) Uani 1 1 d .
H16A H 0.6843 0.3681 0.3615 0.060 Uiso 1 1 calc R
H16B H 0.6052 0.2883 0.3455 0.060 Uiso 1 1 calc R
H16C H 0.5807 0.3944 0.3325 0.060 Uiso 1 1 calc R
C163 C 0.77084(18) 0.26136(15) 0.29312(7) 0.0429(5) Uani 1 1 d .
H16D H 0.8072 0.2585 0.2632 0.064 Uiso 1 1 calc R
H16E H 0.7392 0.2011 0.2991 0.064 Uiso 1 1 calc R
H16F H 0.8189 0.2765 0.3198 0.064 Uiso 1 1 calc R
C4 C 0.49624(12) 0.45775(12) 0.23397(6) 0.0219(3) Uani 1 1 d .
H4 H 0.4842 0.4815 0.2650 0.026 Uiso 1 1 calc R
C5 C 0.42595(12) 0.42700(12) 0.20144(6) 0.0222(3) Uani 1 1 d .
H5 H 0.3545 0.4246 0.2050 0.027 Uiso 1 1 calc R
N2 N 0.47781(10) 0.39942(9) 0.16162(4) 0.0176(3) Uani 1 1 d .
C21 C 0.43099(11) 0.37343(11) 0.11565(5) 0.0186(3) Uani 1 1 d .
C22 C 0.40018(12) 0.44501(12) 0.08439(6) 0.0222(3) Uani 1 1 d .
C221 C 0.41061(13) 0.54785(12) 0.09759(6) 0.0246(3) Uani 1 1 d .
H221 H 0.4492 0.5522 0.1292 0.029 Uiso 1 1 calc R
C222 C 0.30575(14) 0.59138(13) 0.10327(7) 0.0337(4) Uani 1 1 d .
H22A H 0.2669 0.5890 0.0725 0.051 Uiso 1 1 calc R
H22B H 0.3138 0.6562 0.1135 0.051 Uiso 1 1 calc R
H22C H 0.2693 0.5569 0.1275 0.051 Uiso 1 1 calc R
C223 C 0.46962(15) 0.60170(13) 0.06071(7) 0.0346(4) Uani 1 1 d .
H22D H 0.5366 0.5731 0.0575 0.052 Uiso 1 1 calc R
H22E H 0.4783 0.6662 0.0714 0.052 Uiso 1 1 calc R
H22F H 0.4319 0.6005 0.0296 0.052 Uiso 1 1 calc R
C23 C 0.35755(14) 0.41952(13) 0.03974(6) 0.0281(4) Uani 1 1 d .
H23 H 0.3355 0.4663 0.0176 0.034 Uiso 1 1 calc R
C24 C 0.34684(14) 0.32707(14) 0.02722(6) 0.0315(4) Uani 1 1 d .
H24 H 0.3183 0.3110 -0.0035 0.038 Uiso 1 1 calc R
C25 C 0.37733(14) 0.25769(13) 0.05906(6) 0.0287(4) Uani 1 1 d .
H25 H 0.3685 0.1945 0.0500 0.034 Uiso 1 1 calc R
C26 C 0.42077(12) 0.27911(12) 0.10420(6) 0.0215(3) Uani 1 1 d .
C261 C 0.45168(13) 0.20286(12) 0.13954(6) 0.0247(4) Uani 1 1 d .
H261 H 0.4961 0.2311 0.1657 0.030 Uiso 1 1 calc R
C262 C 0.35725(16) 0.16307(16) 0.16227(9) 0.0475(6) Uani 1 1 d .
H26A H 0.3227 0.2124 0.1795 0.071 Uiso 1 1 calc R
H26B H 0.3776 0.1136 0.1848 0.071 Uiso 1 1 calc R
H26C H 0.3110 0.1377 0.1371 0.071 Uiso 1 1 calc R
C263 C 0.51149(16) 0.12535(14) 0.11645(8) 0.0384(5) Uani 1 1 d .
H26D H 0.4669 0.0919 0.0933 0.058 Uiso 1 1 calc R
H26E H 0.5371 0.0822 0.1413 0.058 Uiso 1 1 calc R
H26F H 0.5689 0.1521 0.0999 0.058 Uiso 1 1 calc R
C6 C 0.88190(11) 0.18686(11) 0.08187(5) 0.0156(3) Uani 1 1 d .
N3 N 0.98343(10) 0.20439(9) 0.07961(5) 0.0165(3) Uani 1 1 d .
C31 C 1.02276(11) 0.29410(10) 0.06620(6) 0.0175(3) Uani 1 1 d .
C32 C 1.03547(12) 0.36305(11) 0.10119(6) 0.0204(3) Uani 1 1 d .
C321 C 1.01343(14) 0.34530(12) 0.15352(6) 0.0263(4) Uani 1 1 d .
H321 H 0.9693 0.2889 0.1547 0.032 Uiso 1 1 calc R
C322 C 1.11252(18) 0.32394(18) 0.18173(8) 0.0517(6) Uani 1 1 d .
H32A H 1.1573 0.3783 0.1813 0.078 Uiso 1 1 calc R
H32B H 1.1462 0.2710 0.1670 0.078 Uiso 1 1 calc R
H32C H 1.0978 0.3088 0.2150 0.078 Uiso 1 1 calc R
C323 C 0.95668(15) 0.42530(14) 0.17626(7) 0.0348(4) Uani 1 1 d .
H32D H 1.0011 0.4799 0.1787 0.052 Uiso 1 1 calc R
H32E H 0.9368 0.4072 0.2084 0.052 Uiso 1 1 calc R
H32F H 0.8957 0.4402 0.1563 0.052 Uiso 1 1 calc R
C33 C 1.07329(13) 0.44832(12) 0.08639(6) 0.0259(4) Uani 1 1 d .
H33 H 1.0827 0.4970 0.1092 0.031 Uiso 1 1 calc R
C34 C 1.09739(13) 0.46342(12) 0.03924(7) 0.0279(4) Uani 1 1 d .
H34 H 1.1238 0.5218 0.0301 0.034 Uiso 1 1 calc R
C35 C 1.08317(13) 0.39377(12) 0.00531(6) 0.0256(4) Uani 1 1 d .
H35 H 1.1002 0.4050 -0.0270 0.031 Uiso 1 1 calc R
C36 C 1.04430(12) 0.30758(11) 0.01784(6) 0.0205(3) Uani 1 1 d .
C361 C 1.02542(13) 0.23350(11) -0.02050(6) 0.0225(3) Uani 1 1 d .
H361 H 0.9962 0.1778 -0.0046 0.027 Uiso 1 1 calc R
C362 C 0.94781(16) 0.26687(14) -0.05922(7) 0.0357(4) Uani 1 1 d .
H36A H 0.8854 0.2864 -0.0441 0.054 Uiso 1 1 calc R
H36B H 0.9322 0.2162 -0.0818 0.054 Uiso 1 1 calc R
H36C H 0.9761 0.3194 -0.0765 0.054 Uiso 1 1 calc R
C363 C 1.12507(14) 0.20407(13) -0.04240(7) 0.0318(4) Uani 1 1 d .
H36D H 1.1554 0.2576 -0.0581 0.048 Uiso 1 1 calc R
H36E H 1.1114 0.1549 -0.0661 0.048 Uiso 1 1 calc R
H36F H 1.1723 0.1809 -0.0170 0.048 Uiso 1 1 calc R
C7 C 1.04089(12) 0.12402(11) 0.08317(6) 0.0209(3) Uani 1 1 d .
H7 H 1.1129 0.1197 0.0828 0.025 Uiso 1 1 calc R
C8 C 0.97527(12) 0.05346(11) 0.08720(6) 0.0204(3) Uani 1 1 d .
H8 H 0.9918 -0.0106 0.0900 0.024 Uiso 1 1 calc R
N4 N 0.87807(9) 0.09232(9) 0.08659(4) 0.0161(3) Uani 1 1 d .
C41 C 0.78681(12) 0.03656(10) 0.08697(5) 0.0172(3) Uani 1 1 d .
C42 C 0.76887(12) -0.01557(11) 0.12839(6) 0.0197(3) Uani 1 1 d .
C421 C 0.83411(13) -0.00678(12) 0.17433(6) 0.0231(3) Uani 1 1 d .
H421 H 0.8802 0.0478 0.1709 0.028 Uiso 1 1 calc R
C422 C 0.90028(14) -0.09293(13) 0.18317(6) 0.0295(4) Uani 1 1 d .
H42A H 0.8566 -0.1470 0.1880 0.044 Uiso 1 1 calc R
H42B H 0.9448 -0.0834 0.2119 0.044 Uiso 1 1 calc R
H42C H 0.9418 -0.1036 0.1553 0.044 Uiso 1 1 calc R
C423 C 0.76850(16) 0.01064(13) 0.21789(6) 0.0328(4) Uani 1 1 d .
H42D H 0.7244 0.0645 0.2115 0.049 Uiso 1 1 calc R
H42E H 0.8128 0.0227 0.2464 0.049 Uiso 1 1 calc R
H42F H 0.7265 -0.0442 0.2235 0.049 Uiso 1 1 calc R
C43 C 0.68742(13) -0.07794(12) 0.12582(6) 0.0251(4) Uani 1 1 d .
H43 H 0.6740 -0.1150 0.1530 0.030 Uiso 1 1 calc R
C44 C 0.62601(13) -0.08702(12) 0.08465(7) 0.0268(4) Uani 1 1 d .
H44 H 0.5721 -0.1309 0.0835 0.032 Uiso 1 1 calc R
C45 C 0.64316(13) -0.03199(12) 0.04510(6) 0.0251(4) Uani 1 1 d .
H45 H 0.5993 -0.0375 0.0173 0.030 Uiso 1 1 calc R
C46 C 0.72372(12) 0.03155(11) 0.04524(6) 0.0199(3) Uani 1 1 d .
C461 C 0.74079(13) 0.08934(12) 0.00057(6) 0.0227(3) Uani 1 1 d .
H461 H 0.7961 0.1347 0.0092 0.027 Uiso 1 1 calc R
C462 C 0.7785(2) 0.02939(17) -0.03960(8) 0.0554(7) Uani 1 1 d .
H46A H 0.8396 -0.0044 -0.0282 0.083 Uiso 1 1 calc R
H46B H 0.7949 0.0688 -0.0669 0.083 Uiso 1 1 calc R
H46C H 0.7254 -0.0151 -0.0497 0.083 Uiso 1 1 calc R
C463 C 0.64805(17) 0.14514(18) -0.01533(8) 0.0506(6) Uani 1 1 d .
H46D H 0.5937 0.1030 -0.0267 0.076 Uiso 1 1 calc R
H46E H 0.6655 0.1871 -0.0414 0.076 Uiso 1 1 calc R
H46F H 0.6248 0.1816 0.0118 0.076 Uiso 1 1 calc R

loop_
_atom_site_aniso_label
_atom_site_aniso_U_11
_atom_site_aniso_U_22
_atom_site_aniso_U_33
_atom_site_aniso_U_23
_atom_site_aniso_U_13
_atom_site_aniso_U_12
Ni1 0.01708(10) 0.01717(10) 0.01471(9) 0.00088(8) 0.00273(7) 0.00286(8)
Ni2 0.01614(10) 0.01515(9) 0.01523(9) 0.00060(7) 0.00306(7) 0.00156(8)
C1 0.0223(8) 0.0215(8) 0.0193(8) 0.0008(6) 0.0053(6) 0.0042(7)
O1 0.0552(9) 0.0336(7) 0.0260(7) 0.0128(6) 0.0159(6) 0.0185(7)
C2 0.0239(8) 0.0233(8) 0.0186(8) 0.0055(6) 0.0035(6) 0.0032(7)
O2 0.0364(7) 0.0284(7) 0.0197(6) 0.0063(5) 0.0111(5) 0.0088(5)
O3 0.0448(8) 0.0271(7) 0.0264(6) 0.0098(5) 0.0124(6) 0.0169(6)
C3 0.0189(7) 0.0146(7) 0.0156(7) 0.0016(6) 0.0014(6) 0.0020(6)
N1 0.0178(6) 0.0178(6) 0.0160(6) 0.0006(5) 0.0019(5) 0.0008(5)
C11 0.0186(7) 0.0224(8) 0.0165(7) -0.0050(6) 0.0012(6) 0.0009(6)
C12 0.0224(8) 0.0238(9) 0.0262(8) -0.0026(7) 0.0015(7) -0.0006(7)
C121 0.0320(10) 0.0263(9) 0.0433(11) 0.0116(8) -0.0064(8) -0.0082(8)
C122 0.0483(14) 0.0463(14) 0.0773(18) 0.0331(13) 0.0219(13) 0.0179(11)
C123 0.0524(13) 0.0316(10) 0.0348(11) 0.0032(9) 0.0019(9) -0.0079(9)
C13 0.0252(9) 0.0287(10) 0.0362(10) -0.0073(8) 0.0034(8) -0.0040(7)
C14 0.0215(9) 0.0422(11) 0.0309(10) -0.0148(8) -0.0025(7) 0.0004(8)
C15 0.0280(9) 0.0388(11) 0.0222(8) -0.0063(8) -0.0045(7) 0.0082(8)
C16 0.0264(9) 0.0275(9) 0.0174(8) -0.0034(7) 0.0002(6) 0.0054(7)
C161 0.0388(10) 0.0275(9) 0.0231(9) 0.0042(7) -0.0062(8) 0.0024(8)
C162 0.0451(12) 0.0431(12) 0.0324(10) 0.0106(9) 0.0043(9) 0.0022(10)
C163 0.0603(14) 0.0371(12) 0.0311(11) 0.0053(9) -0.0027(10) 0.0143(10)
C4 0.0230(8) 0.0265(9) 0.0166(7) -0.0011(6) 0.0051(6) 0.0023(7)
C5 0.0187(8) 0.0291(9) 0.0193(8) -0.0007(7) 0.0053(6) 0.0012(7)
N2 0.0181(6) 0.0200(7) 0.0146(6) 0.0003(5) 0.0017(5) 0.0015(5)
C21 0.0160(7) 0.0243(8) 0.0154(7) -0.0004(6) 0.0017(6) 0.0001(6)
C22 0.0217(8) 0.0244(8) 0.0204(8) 0.0019(6) 0.0013(6) -0.0010(7)
C221 0.0270(9) 0.0225(8) 0.0238(8) 0.0027(7) -0.0041(7) -0.0019(7)
C222 0.0326(10) 0.0277(10) 0.0412(11) -0.0101(8) 0.0042(8) -0.0015(8)
C223 0.0325(10) 0.0267(10) 0.0453(11) 0.0104(8) 0.0075(9) 0.0024(8)
C23 0.0311(9) 0.0317(10) 0.0212(8) 0.0038(7) -0.0039(7) -0.0004(8)
C24 0.0352(10) 0.0379(11) 0.0208(8) -0.0059(8) -0.0048(7) -0.0046(8)
C25 0.0315(9) 0.0263(9) 0.0283(9) -0.0070(7) 0.0010(7) -0.0028(8)
C26 0.0202(8) 0.0231(8) 0.0215(8) -0.0009(6) 0.0046(6) 0.0005(7)
C261 0.0252(8) 0.0211(8) 0.0280(9) 0.0018(7) 0.0042(7) 0.0020(7)
C262 0.0386(12) 0.0456(13) 0.0597(14) 0.0253(11) 0.0187(10) 0.0061(10)
C263 0.0382(11) 0.0307(10) 0.0464(12) -0.0056(9) 0.0021(9) 0.0101(9)
C6 0.0178(7) 0.0166(7) 0.0127(7) -0.0004(5) 0.0026(5) -0.0015(6)
N3 0.0171(6) 0.0145(6) 0.0182(6) 0.0000(5) 0.0024(5) 0.0002(5)
C31 0.0156(7) 0.0149(7) 0.0222(8) -0.0002(6) 0.0029(6) -0.0008(6)
C32 0.0183(7) 0.0208(8) 0.0220(8) -0.0027(6) -0.0001(6) 0.0002(6)
C321 0.0335(9) 0.0241(9) 0.0210(8) -0.0044(7) 0.0001(7) -0.0019(7)
C322 0.0578(14) 0.0645(16) 0.0317(11) -0.0073(11) -0.0110(10) 0.0313(13)
C323 0.0361(11) 0.0421(11) 0.0265(9) -0.0072(8) 0.0043(8) 0.0062(9)
C33 0.0250(8) 0.0205(8) 0.0321(9) -0.0068(7) 0.0011(7) -0.0028(7)
C34 0.0272(9) 0.0186(8) 0.0382(10) 0.0013(7) 0.0046(8) -0.0048(7)
C35 0.0265(9) 0.0243(9) 0.0266(9) 0.0010(7) 0.0070(7) -0.0039(7)
C36 0.0187(8) 0.0191(8) 0.0241(8) -0.0019(6) 0.0050(6) -0.0021(6)
C361 0.0279(9) 0.0184(8) 0.0218(8) -0.0015(6) 0.0063(7) -0.0030(7)
C362 0.0422(11) 0.0349(11) 0.0296(10) -0.0076(8) -0.0034(8) 0.0021(9)
C363 0.0338(10) 0.0296(10) 0.0328(10) -0.0087(8) 0.0111(8) -0.0014(8)
C7 0.0171(7) 0.0204(8) 0.0253(8) -0.0007(6) 0.0021(6) 0.0023(6)
C8 0.0197(8) 0.0173(8) 0.0242(8) 0.0011(6) 0.0016(6) 0.0044(6)
N4 0.0159(6) 0.0153(6) 0.0174(6) 0.0008(5) 0.0021(5) -0.0004(5)
C41 0.0178(7) 0.0130(7) 0.0211(8) -0.0008(6) 0.0031(6) 0.0003(6)
C42 0.0211(8) 0.0159(7) 0.0224(8) 0.0013(6) 0.0040(6) 0.0009(6)
C421 0.0291(9) 0.0218(8) 0.0185(8) 0.0031(6) 0.0022(7) -0.0048(7)
C422 0.0299(9) 0.0328(10) 0.0254(9) 0.0052(7) -0.0025(7) -0.0005(8)
C423 0.0469(12) 0.0298(10) 0.0224(9) 0.0043(7) 0.0100(8) -0.0006(9)
C43 0.0243(9) 0.0187(8) 0.0326(9) 0.0052(7) 0.0051(7) -0.0023(7)
C44 0.0197(8) 0.0194(8) 0.0413(10) 0.0001(7) 0.0005(7) -0.0038(7)
C45 0.0211(8) 0.0238(9) 0.0300(9) -0.0031(7) -0.0033(7) 0.0007(7)
C46 0.0188(7) 0.0181(8) 0.0227(8) -0.0021(6) 0.0008(6) 0.0024(6)
C461 0.0229(8) 0.0267(9) 0.0183(8) -0.0001(6) -0.0010(6) -0.0018(7)
C462 0.0877(19) 0.0467(14) 0.0339(12) 0.0034(10) 0.0257(12) 0.0217(13)
C463 0.0435(12) 0.0606(15) 0.0487(13) 0.0291(12) 0.0139(10) 0.0224(11)

loop_
_atom_type_symbol
_atom_type_description
_atom_type_scat_dispersion_real
_atom_type_scat_dispersion_imag
_atom_type_scat_source
C C 0.0033 0.0016 'International Tables Vol C Tables 4.2.6.8 and 6.1.1.4'
H H 0.0000 0.0000 'International Tables Vol C Tables 4.2.6.8 and 6.1.1.4'
N N 0.0061 0.0033 'International Tables Vol C Tables 4.2.6.8 and 6.1.1.4'
O O 0.0106 0.0060 'International Tables Vol C Tables 4.2.6.8 and 6.1.1.4'
Ni Ni 0.3393 1.1124 'International Tables Vol C Tables 4.2.6.8 and 6.1.1.4'

loop_
_geom_angle_atom_site_label_1
_geom_angle_atom_site_label_2
_geom_angle_atom_site_label_3
_geom_angle
C1 Ni1 C3 103.66(7)
C1 Ni1 C2 103.27(7)
C3 Ni1 C2 152.52(7)
C1 Ni1 O3 139.35(6)
C3 Ni1 O3 116.99(6)
C2 Ni1 O3 36.48(6)
C1 Ni1 Ni2 50.63(5)
C3 Ni1 Ni2 153.57(5)
C2 Ni1 Ni2 52.66(5)
O3 Ni1 Ni2 89.00(4)
C1 Ni2 C6 103.57(7)
C1 Ni2 C2 103.67(7)
C6 Ni2 C2 151.10(7)
C1 Ni2 O2 140.07(6)
C6 Ni2 O2 116.15(5)
C2 Ni2 O2 36.54(6)
C1 Ni2 Ni1 50.30(5)
C6 Ni2 Ni1 152.85(4)
C2 Ni2 Ni1 53.38(5)
O2 Ni2 Ni1 89.80(4)
O1 C1 Ni1 140.83(13)
O1 C1 Ni2 140.08(13)
Ni1 C1 Ni2 79.08(6)
O2 C2 O3 133.43(15)
O2 C2 Ni2 76.93(10)
O3 C2 Ni2 149.44(13)
O2 C2 Ni1 150.39(13)
O3 C2 Ni1 76.03(9)
Ni2 C2 Ni1 73.96(6)
C2 O2 Ni2 66.52(9)
C2 O3 Ni1 67.48(9)
N2 C3 N1 103.30(12)
N2 C3 Ni1 123.18(11)
N1 C3 Ni1 133.52(12)
C3 N1 C4 111.38(13)
C3 N1 C11 124.70(13)
C4 N1 C11 123.62(13)
C16 C11 C12 122.91(15)
C16 C11 N1 118.70(15)
C12 C11 N1 118.35(14)
C13 C12 C11 117.08(16)
C13 C12 C121 120.63(16)
C11 C12 C121 122.20(15)
C12 C121 C123 112.65(16)
C12 C121 C122 110.01(17)
C123 C121 C122 110.81(16)
C14 C13 C12 121.26(18)
C13 C14 C15 120.28(17)
C14 C15 C16 121.18(17)
C15 C16 C11 117.25(16)
C15 C16 C161 120.63(16)
C11 C16 C161 122.11(15)
C16 C161 C162 110.55(16)
C16 C161 C163 111.75(17)
C162 C161 C163 110.82(15)
C5 C4 N1 106.67(14)
C4 C5 N2 106.68(14)
C3 N2 C5 111.97(13)
C3 N2 C21 122.10(12)
C5 N2 C21 125.30(13)
C22 C21 C26 123.42(15)
C22 C21 N2 117.51(14)
C26 C21 N2 119.06(14)
C23 C22 C21 117.21(16)
C23 C22 C221 119.89(15)
C21 C22 C221 122.89(15)
C223 C221 C222 110.40(15)
C223 C221 C22 111.89(15)
C222 C221 C22 110.46(14)
C24 C23 C22 120.83(17)
C23 C24 C25 120.67(17)
C24 C25 C26 120.99(17)
C25 C26 C21 116.87(16)
C25 C26 C261 120.86(16)
C21 C26 C261 122.23(15)
C26 C261 C263 112.61(15)
C26 C261 C262 109.87(15)
C263 C261 C262 110.10(16)
N3 C6 N4 103.23(13)
N3 C6 Ni2 121.55(11)
N4 C6 Ni2 135.08(11)
C6 N3 C7 112.02(13)
C6 N3 C31 122.63(13)
C7 N3 C31 124.42(13)
C32 C31 C36 123.32(14)
C32 C31 N3 119.21(14)
C36 C31 N3 117.46(13)
C33 C32 C31 116.95(15)
C33 C32 C321 121.14(15)
C31 C32 C321 121.87(15)
C32 C321 C322 109.54(16)
C32 C321 C323 112.86(15)
C322 C321 C323 111.16(16)
C34 C33 C32 121.30(16)
C33 C34 C35 120.34(16)
C34 C35 C36 120.95(16)
C35 C36 C31 117.12(15)
C35 C36 C361 119.94(15)
C31 C36 C361 122.93(14)
C36 C361 C363 110.95(14)
C36 C361 C362 110.99(14)
C363 C361 C362 111.27(15)
C8 C7 N3 106.77(14)
C7 C8 N4 106.72(14)
C6 N4 C8 111.27(13)
C6 N4 C41 125.99(13)
C8 N4 C41 122.56(13)
C46 C41 C42 122.67(14)
C46 C41 N4 119.02(13)
C42 C41 N4 118.16(14)
C43 C42 C41 117.17(15)
C43 C42 C421 120.12(14)
C41 C42 C421 122.70(14)
C42 C421 C422 111.45(14)
C42 C421 C423 111.30(15)
C422 C421 C423 109.86(14)
C44 C43 C42 121.55(16)
C43 C44 C45 119.86(16)
C44 C45 C46 121.44(16)
C45 C46 C41 117.20(15)
C45 C46 C461 119.57(15)
C41 C46 C461 123.21(14)
C463 C461 C462 111.87(17)
C463 C461 C46 112.64(14)
C462 C461 C46 110.94(15)

loop_
_geom_bond_atom_site_label_1
_geom_bond_atom_site_label_2
_geom_bond_distance
Ni1 C1 1.8315(16)
Ni1 C3 1.8940(15)
Ni1 C2 1.9521(16)
Ni1 O3 2.0508(12)
Ni1 Ni2 2.3374(4)
Ni2 C1 1.8402(16)
Ni2 C6 1.8877(16)
Ni2 C2 1.9336(17)
Ni2 O2 2.0535(12)
C1 O1 1.184(2)
C2 O2 1.2552(19)
C2 O3 1.257(2)
C3 N2 1.363(2)
C3 N1 1.3658(19)
N1 C4 1.395(2)
N1 C11 1.443(2)
C11 C16 1.398(2)
C11 C12 1.404(2)
C12 C13 1.396(2)
C12 C121 1.518(3)
C121 C123 1.530(3)
C121 C122 1.531(3)
C13 C14 1.380(3)
C14 C15 1.381(3)
C15 C16 1.396(2)
C16 C161 1.521(3)
C161 C162 1.533(3)
C161 C163 1.539(3)
C4 C5 1.342(2)
C5 N2 1.3857(19)
N2 C21 1.447(2)
C21 C22 1.398(2)
C21 C26 1.401(2)
C22 C23 1.392(2)
C22 C221 1.531(2)
C221 C223 1.526(2)
C221 C222 1.530(3)
C23 C24 1.382(3)
C24 C25 1.384(3)
C25 C26 1.394(2)
C26 C261 1.519(2)
C261 C263 1.524(2)
C261 C262 1.530(3)
C6 N3 1.3634(19)
C6 N4 1.3692(19)
N3 C7 1.384(2)
N3 C31 1.4470(19)
C31 C32 1.397(2)
C31 C36 1.403(2)
C32 C33 1.394(2)
C32 C321 1.521(2)
C321 C322 1.524(3)
C321 C323 1.526(2)
C33 C34 1.382(2)
C34 C35 1.386(2)
C35 C36 1.393(2)
C36 C361 1.523(2)
C361 C363 1.529(2)
C361 C362 1.531(3)
C7 C8 1.341(2)
C8 N4 1.3953(19)
N4 C41 1.4448(19)
C41 C46 1.401(2)
C41 C42 1.406(2)
C42 C43 1.398(2)
C42 C421 1.516(2)
C421 C422 1.530(2)
C421 C423 1.540(2)
C43 C44 1.381(3)
C44 C45 1.384(2)
C45 C46 1.400(2)
C46 C461 1.522(2)
C461 C463 1.511(3)
C461 C462 1.514(3)
